data_4300428
_journal_name_full 'Inorganic Chemistry'
_journal_paper_doi 10.1021/ic0512835
_journal_year 2006
_chemical_formula_sum 'C18 H24 Ag2 B2 F8 N6'
_chemical_formula_weight 713.79
_space_group_IT_number 1
_symmetry_cell_setting triclinic
_symmetry_space_group_name_Hall 'P 1'
_symmetry_space_group_name_H-M 'P 1'
_cell_angle_alpha 110.934(6)
_cell_angle_beta 97.226(6)
_cell_angle_gamma 96.238(6)
_cell_formula_units_Z 1
_cell_length_a 6.8504(10)
_cell_length_b 8.4092(12)
_cell_length_c 11.5982(17)
_cell_measurement_temperature 110(2)
_cell_volume 610.51(15)
_diffrn_ambient_temperature 110(2)
_exptl_crystal_density_diffrn 1.941
_cod_depositor_comments
;
The following automatic conversions were performed:
'_symmetry_cell_setting' value 'Triclinic' changed to 'triclinic'
according to '/home/saulius/struct/CIF-dictionaries/cif_core.dic'
dictionary named 'cif_core.dic' version 2.4.1 from 2010-06-29.

Automatic conversion script
Id: cif_fix_enum 1527 2010-12-29 10:47:43Z saulius 
;
_cod_database_code 4300428

loop_
_symmetry_equiv_pos_as_xyz
'x, y, z'

loop_
_atom_site_label
_atom_site_type_symbol
_atom_site_fract_x
_atom_site_fract_y
_atom_site_fract_z
_atom_site_U_iso_or_equiv
_atom_site_adp_type
_atom_site_occupancy
_atom_site_symmetry_multiplicity
_atom_site_calc_flag
_atom_site_refinement_flags
_atom_site_disorder_assembly
_atom_site_disorder_group
Ag1 Ag 0.07666(2) 0.50284(2) -0.017390(19) 0.03101(7) Uani 1 1 d . . .
Ag2 Ag 1.19445(2) 0.52046(2) 0.435137(19) 0.02937(7) Uani 1 1 d D . .
F1 F 0.8734(4) 1.0342(5) 0.2738(3) 0.0936(13) Uani 1 1 d . . .
F2 F 0.8356(7) 0.9346(5) 0.0684(4) 0.1097(15) Uani 1 1 d . . .
F3 F 0.6098(3) 0.8302(3) 0.1546(2) 0.0444(5) Uani 1 1 d . . .
F4 F 0.9198(4) 0.7597(4) 0.1638(3) 0.0733(9) Uani 1 1 d . . .
F5 F 1.0065(4) 0.9226(3) 0.8185(2) 0.0587(7) Uani 1 1 d . . .
F6 F 0.9961(4) 0.9556(3) 0.6347(3) 0.0516(6) Uani 1 1 d . . .
F7 F 0.7126(3) 0.8455(2) 0.6844(2) 0.0394(5) Uani 1 1 d . . .
F8 F 0.9640(4) 0.6882(3) 0.6408(3) 0.0424(6) Uani 1 1 d . . .
N1 N 1.3277(4) -0.1986(3) 0.5082(2) 0.0247(5) Uani 1 1 d . . .
H1C H 1.2452 -0.1373 0.5540 0.030 Uiso 1 1 d R . .
H1D H 1.4440 -0.1821 0.5599 0.030 Uiso 1 1 d R . .
N2 N 1.3733(4) 0.3480(3) 0.5004(3) 0.0289(6) Uani 1 1 d . A .
N3 N 0.9233(7) 0.4249(7) 0.2765(5) 0.0328(10) Uani 0.552(6) 1 d PD A 1
H3A H 0.8790 0.3248 0.2838 0.039 Uiso 0.552(6) 1 d PR A 1
H3B H 0.9559 0.3974 0.1997 0.039 Uiso 0.552(6) 1 d PR A 1
N3A N 0.8993(8) 0.3791(8) 0.3241(6) 0.0328(10) Uani 0.448(6) 1 d PD A 2
H3A1 H 0.9178 0.3033 0.2480 0.039 Uiso 0.448(6) 1 calc PR A 2
H3A2 H 0.8438 0.3149 0.3651 0.039 Uiso 0.448(6) 1 calc PR A 2
N4 N 0.2539(4) 0.3799(3) 0.0938(2) 0.0253(5) Uani 1 1 d . A .
N5 N -0.2466(4) 0.4039(3) -0.0987(2) 0.0270(6) Uani 1 1 d . . .
N6 N -0.7512(4) 0.6956(4) -0.0784(3) 0.0311(6) Uani 1 1 d . . .
H6A H -0.8334 0.7644 -0.0947 0.037 Uiso 1 1 d R . .
H6B H -0.6524 0.7624 -0.0151 0.037 Uiso 1 1 d R . .
C1 C 1.3641(6) -0.1299(4) 0.4110(3) 0.0321(7) Uani 1 1 d . . .
H1A H 1.2380 -0.1534 0.3512 0.039 Uiso 1 1 calc R . .
H1B H 1.4620 -0.1911 0.3639 0.039 Uiso 1 1 calc R . .
C2 C 1.4415(5) 0.0619(4) 0.4643(3) 0.0259(7) Uani 1 1 d . A .
C3 C 1.3155(5) 0.1760(4) 0.4558(3) 0.0281(7) Uani 1 1 d . . .
H3 H 1.1805 0.1305 0.4162 0.034 Uiso 1 1 calc R A .
C4 C 1.5631(5) 0.4090(4) 0.5562(3) 0.0274(7) Uani 1 1 d . . .
H4 H 1.6068 0.5302 0.5883 0.033 Uiso 1 1 calc R A .
C5 C 1.6987(5) 0.3044(4) 0.5694(3) 0.0281(7) Uani 1 1 d . A .
H5 H 1.8323 0.3534 0.6106 0.034 Uiso 1 1 calc R . .
C6 C 1.6385(5) 0.1279(4) 0.5223(3) 0.0281(7) Uani 1 1 d . . .
H6 H 1.7299 0.0532 0.5294 0.034 Uiso 1 1 calc R A .
C7 C 0.7558(7) 0.4877(6) 0.3010(5) 0.0730(19) Uani 1 1 d D . .
H7A H 0.7699 0.6027 0.2949 0.088 Uiso 1 1 calc R A 1
H7B H 0.7483 0.5063 0.3894 0.088 Uiso 1 1 calc R A 1
C8 C 0.5578(5) 0.3859(5) 0.2222(4) 0.0391(9) Uani 1 1 d . A .
C9 C 0.4342(5) 0.4589(4) 0.1595(3) 0.0281(7) Uani 1 1 d . . .
H9 H 0.4801 0.5718 0.1634 0.034 Uiso 1 1 calc R A .
C10 C 0.1909(5) 0.2189(4) 0.0874(3) 0.0263(6) Uani 1 1 d . . .
H10 H 0.0628 0.1607 0.0404 0.032 Uiso 1 1 calc R A .
C11 C 0.3042(5) 0.1365(4) 0.1460(3) 0.0300(7) Uani 1 1 d . A .
H11 H 0.2550 0.0231 0.1396 0.036 Uiso 1 1 calc R . .
C12 C 0.4896(6) 0.2187(5) 0.2140(4) 0.0403(9) Uani 1 1 d . . .
H12 H 0.5704 0.1629 0.2549 0.048 Uiso 1 1 calc R A .
C13 C -0.3399(5) 0.2420(4) -0.1275(3) 0.0299(7) Uani 1 1 d . . .
H13 H -0.2652 0.1601 -0.1129 0.036 Uiso 1 1 calc R . .
C14 C -0.5400(5) 0.1909(4) -0.1774(3) 0.0310(7) Uani 1 1 d . . .
H14 H -0.6020 0.0762 -0.1948 0.037 Uiso 1 1 calc R . .
C15 C -0.6496(6) 0.3056(5) -0.2018(3) 0.0301(8) Uani 1 1 d . . .
H15 H -0.7872 0.2711 -0.2379 0.036 Uiso 1 1 calc R . .
C16 C -0.5552(5) 0.4743(4) -0.1726(3) 0.0260(6) Uani 1 1 d . . .
C17 C -0.3530(5) 0.5159(4) -0.1210(3) 0.0263(6) Uani 1 1 d . . .
H17 H -0.2877 0.6305 -0.1006 0.032 Uiso 1 1 calc R . .
C18 C -0.6649(5) 0.6117(5) -0.1901(3) 0.0343(7) Uani 1 1 d . . .
H18A H -0.5718 0.6987 -0.2043 0.041 Uiso 1 1 calc R . .
H18B H -0.7724 0.5594 -0.2646 0.041 Uiso 1 1 calc R . .
B1 B 0.8105(7) 0.8871(7) 0.1682(4) 0.0460(12) Uani 1 1 d . . .
B2 B 0.9168(5) 0.8509(4) 0.6924(3) 0.0261(7) Uani 1 1 d . . .

loop_
_atom_site_aniso_label
_atom_site_aniso_U_11
_atom_site_aniso_U_22
_atom_site_aniso_U_33
_atom_site_aniso_U_23
_atom_site_aniso_U_13
_atom_site_aniso_U_12
Ag1 0.02156(14) 0.04120(15) 0.03267(13) 0.01549(12) 0.00454(10) 0.00977(11)
Ag2 0.02526(14) 0.01982(11) 0.04455(16) 0.01390(11) 0.00602(11) 0.00394(9)
F1 0.0360(15) 0.100(2) 0.076(2) -0.0401(18) -0.0119(14) 0.0038(15)
F2 0.129(3) 0.110(3) 0.090(2) 0.053(2) 0.029(2) -0.045(2)
F3 0.0271(11) 0.0385(11) 0.0675(14) 0.0251(10) 0.0007(10) -0.0034(9)
F4 0.0437(15) 0.096(2) 0.0554(16) -0.0042(14) 0.0022(13) 0.0304(15)
F5 0.0594(16) 0.0599(15) 0.0391(12) 0.0037(11) -0.0122(11) 0.0126(12)
F6 0.0418(13) 0.0470(13) 0.0843(18) 0.0416(13) 0.0203(12) 0.0136(10)
F7 0.0208(10) 0.0290(10) 0.0645(14) 0.0155(10) -0.0005(9) 0.0045(8)
F8 0.0328(13) 0.0280(11) 0.0650(16) 0.0151(10) 0.0064(11) 0.0098(9)
N1 0.0252(14) 0.0194(11) 0.0289(13) 0.0105(10) -0.0012(11) 0.0028(10)
N2 0.0334(15) 0.0173(12) 0.0341(14) 0.0089(10) 0.0024(12) 0.0031(10)
N3 0.024(2) 0.034(2) 0.035(3) 0.0096(16) 0.0103(18) -0.0075(17)
N3A 0.024(2) 0.034(2) 0.035(3) 0.0096(16) 0.0103(18) -0.0075(17)
N4 0.0207(13) 0.0296(13) 0.0261(12) 0.0119(10) 0.0032(10) 0.0019(10)
N5 0.0213(14) 0.0323(14) 0.0267(13) 0.0100(11) 0.0032(11) 0.0072(11)
N6 0.0252(14) 0.0349(14) 0.0345(14) 0.0150(12) 0.0000(11) 0.0100(11)
C1 0.049(2) 0.0170(14) 0.0271(15) 0.0079(12) -0.0004(14) 0.0040(13)
C2 0.0391(18) 0.0170(13) 0.0202(13) 0.0077(11) -0.0002(12) 0.0024(12)
C3 0.0325(17) 0.0189(13) 0.0282(15) 0.0080(12) -0.0030(13) -0.0023(12)
C4 0.0307(17) 0.0196(14) 0.0275(15) 0.0056(12) 0.0055(13) -0.0021(12)
C5 0.0282(17) 0.0271(15) 0.0271(15) 0.0110(12) 0.0009(12) -0.0010(13)
C6 0.0358(19) 0.0264(15) 0.0261(15) 0.0136(12) 0.0050(13) 0.0086(13)
C7 0.057(3) 0.055(3) 0.102(4) 0.056(3) -0.051(3) -0.028(2)
C8 0.0316(19) 0.0382(18) 0.046(2) 0.0249(16) -0.0131(16) -0.0104(15)
C9 0.0300(17) 0.0263(15) 0.0290(15) 0.0158(13) -0.0023(13) -0.0012(13)
C10 0.0231(16) 0.0282(15) 0.0240(14) 0.0075(12) 0.0030(12) -0.0004(12)
C11 0.0286(17) 0.0257(15) 0.0339(16) 0.0107(13) 0.0048(13) -0.0003(13)
C12 0.033(2) 0.0369(19) 0.053(2) 0.0292(17) -0.0107(17) -0.0052(16)
C13 0.0287(17) 0.0273(15) 0.0301(15) 0.0065(12) 0.0029(13) 0.0077(13)
C14 0.0297(18) 0.0274(16) 0.0298(16) 0.0051(13) 0.0025(14) 0.0033(13)
C15 0.0226(18) 0.040(2) 0.0223(15) 0.0059(14) 0.0048(13) 0.0015(15)
C16 0.0221(15) 0.0361(16) 0.0227(14) 0.0128(12) 0.0052(12) 0.0094(13)
C17 0.0246(16) 0.0316(16) 0.0247(14) 0.0121(12) 0.0051(12) 0.0063(13)
C18 0.0292(17) 0.0464(19) 0.0364(17) 0.0248(15) 0.0058(14) 0.0116(15)
B1 0.033(2) 0.052(3) 0.036(2) 0.005(2) 0.0033(18) -0.017(2)
B2 0.0228(17) 0.0218(16) 0.0326(18) 0.0098(14) 0.0024(14) 0.0031(13)

loop_
_geom_bond_atom_site_label_1
_geom_bond_atom_site_label_2
_geom_bond_distance
_geom_bond_site_symmetry_2
_geom_bond_publ_flag
Ag1 N5 2.236(3) . ?
Ag1 N4 2.245(3) . ?
Ag1 N6 2.265(3) 1_655 ?
Ag2 N3A 2.211(5) . ?
Ag2 N1 2.245(2) 1_565 ?
Ag2 N2 2.261(3) . ?
Ag2 N3 2.289(5) . ?
F1 B1 1.373(5) . ?
F2 B1 1.376(6) . ?
F3 B1 1.375(5) . ?
F4 B1 1.362(7) . ?
F5 B2 1.394(4) . ?
F6 B2 1.389(4) . ?
F7 B2 1.384(4) . ?
F8 B2 1.376(4) . ?
N1 C1 1.474(4) . ?
N1 Ag2 2.245(2) 1_545 ?
N1 H1C 0.9000 . ?
N1 H1D 0.9001 . ?
N2 C4 1.334(4) . ?
N2 C3 1.344(4) . ?
N3 C7 1.335(8) . ?
N3 H3A 0.9000 . ?
N3 H3B 0.9000 . ?
N3A C7 1.475(8) . ?
N3A H3A 0.5136 . ?
N3A H3A1 0.9200 . ?
N3A H3A2 0.9200 . ?
N4 C9 1.330(4) . ?
N4 C10 1.348(4) . ?
N5 C17 1.327(4) . ?
N5 C13 1.344(4) . ?
N6 C18 1.468(5) . ?
N6 Ag1 2.265(3) 1_455 ?
N6 H6A 0.9000 . ?
N6 H6B 0.9000 . ?
C1 C2 1.511(4) . ?
C1 H1A 0.9900 . ?
C1 H1B 0.9900 . ?
C2 C3 1.379(5) . ?
C2 C6 1.387(4) . ?
C3 H3 0.9500 . ?
C4 C5 1.378(5) . ?
C4 H4 0.9500 . ?
C5 C6 1.380(4) . ?
C5 H5 0.9500 . ?
C6 H6 0.9500 . ?
C7 C8 1.512(5) . ?
C7 H7A 0.9900 . ?
C7 H7B 0.9900 . ?
C8 C9 1.378(5) . ?
C8 C12 1.399(5) . ?
C9 H9 0.9500 . ?
C10 C11 1.366(5) . ?
C10 H10 0.9500 . ?
C11 C12 1.371(5) . ?
C11 H11 0.9500 . ?
C12 H12 0.9500 . ?
C13 C14 1.376(5) . ?
C13 H13 0.9500 . ?
C14 C15 1.369(5) . ?
C14 H14 0.9500 . ?
C15 C16 1.395(5) . ?
C15 H15 0.9500 . ?
C16 C17 1.391(4) . ?
C16 C18 1.503(5) . ?
C17 H17 0.9500 . ?
C18 H18A 0.9900 . ?
C18 H18B 0.9900 . ?
